data_1539337
loop_
_publ_author_name
'Thewalt, U.'

_publ_section_title
;
 S4 N4 und seine Derivate: beta-Fe Cl3 (S4 N4), ein
 Uebergangsmetallkomplex mit dem S4 N4 -Ligand
;
_journal_name_full 'Zeitschrift fuer Anorganische und Allgemeine Chemie'
_journal_page_first 105
_journal_page_last 108
_journal_volume 476
_journal_year 1981
_chemical_formula_sum 'Cl3 Fe N4 S4'
_chemical_name_systematic 'Fe Cl3 (S4 N4)'
_space_group_IT_number 14
_symmetry_space_group_name_Hall '-P 2ybc'
_symmetry_space_group_name_H-M 'P 1 21/c 1'
_cell_angle_alpha 90
_cell_angle_beta 95.02
_cell_angle_gamma 90
_cell_formula_units_Z 4
_cell_length_a 6.803
_cell_length_b 11.312
_cell_length_c 13.784
_cell_volume 1056.686
_citation_journal_id_ASTM ZAACAB
_cod_data_source_file Thewalt_ZAACAB_1981_1352.cif
_cod_data_source_block Cl3Fe1N4S4
_cod_original_formula_sum 'Cl3 Fe1 N4 S4'
_cod_database_code 1539337

loop_
_symmetry_equiv_pos_as_xyz
x,y,z
-x,y+1/2,-z+1/2
-x,-y,-z
x,-y-1/2,z-1/2

loop_
_atom_site_label
_atom_site_type_symbol
_atom_site_fract_x
_atom_site_fract_y
_atom_site_fract_z
_atom_site_occupancy
_atom_site_U_iso_or_equiv
S4 S-2 0.5088 0.3047 0.6072 1 0.0
N3 N+2 0.0211 0.3282 0.5053 1 0.0
S2 S-2 -0.0452 0.2004 0.5276 1 0.0
S1 S-2 0.2648 0.1413 0.6762 1 0.0
S3 S-2 0.2044 0.3844 0.4592 1 0.0
Fe1 Fe+3 0.2305 0.4061 0.762 1 0.0
N4 N+2 0.4189 0.3614 0.5088 1 0.0
Cl1 Cl-1 0.3838 0.4034 0.9066 1 0.0
Cl3 Cl-1 -0.0784 0.3608 0.7649 1 0.0
N2 N+2 0.0772 0.1243 0.6031 1 0.0
Cl2 Cl-1 0.2865 0.5703 0.6888 1 0.0
N1 N+2 0.3382 0.2831 0.6812 1 0.0
